data_1553239
loop_
_publ_author_name
'Poh, Jian-Siang'
'Browne, Duncan L.'
'Ley, Steven V.'

_publ_section_title
;
 A multistep continuous flow synthesis machine for the preparation of
 pyrazoles <i>via</i> a metal-free amine-redox process.
;
_journal_issue 1
_journal_name_full 'Reaction chemistry &amp; engineering'
_journal_page_first 101
_journal_page_last 105
_journal_paper_doi 10.1039/c5re00082c
_journal_volume 1
_journal_year 2016
_chemical_formula_moiety 'C29 H24 Cl2 F6 N4 O4'
_chemical_formula_sum 'C29 H24 Cl2 F6 N4 O4'
_chemical_formula_weight 677.42
_space_group_crystal_system monoclinic
_space_group_IT_number 15
_space_group_name_Hall '-C 2yc'
_space_group_name_H-M_alt 'C 1 2/c 1'
_atom_sites_solution_hydrogens mixed
_audit_creation_method SHELXL-2013
_audit_update_record
;
2015-10-09 deposited with the CCDC.
2015-12-23 downloaded from the CCDC.
;
_cell_angle_alpha 90
_cell_angle_beta 103.9300(10)
_cell_angle_gamma 90
_cell_formula_units_Z 4
_cell_length_a 14.9981(3)
_cell_length_b 14.2324(3)
_cell_length_c 14.6364(3)
_cell_measurement_reflns_used 8477
_cell_measurement_temperature 180(2)
_cell_measurement_theta_max 30.03
_cell_measurement_theta_min 1.00
_cell_volume 3032.39(11)
_computing_cell_refinement 'HKL Scalepack (Otwinowski & Minor, 1997)'
_computing_data_collection 'COLLECT (Nonius, 1999)'
_computing_data_reduction 'HKL Denzo and Scalepack (Otwinowski & Minor, 1997)'
_computing_molecular_graphics 'Mercury (Macrae et al., 2008)'
_computing_publication_material SHELXL
_computing_structure_refinement 'SHELXL (Sheldrick, 2015)'
_computing_structure_solution 'SHELXT (Sheldrick, 2015)'
_diffrn_ambient_temperature 180(2)
_diffrn_measured_fraction_theta_full 0.995
_diffrn_measured_fraction_theta_max 0.980
_diffrn_measurement_device_type 'Nonius KappaCCD'
_diffrn_measurement_method '\w and \f-scans'
_diffrn_radiation_type MoK\a
_diffrn_radiation_wavelength 0.71073
_diffrn_reflns_av_R_equivalents 0.0341
_diffrn_reflns_av_unetI/netI 0.0342
_diffrn_reflns_Laue_measured_fraction_full 0.995
_diffrn_reflns_Laue_measured_fraction_max 0.980
_diffrn_reflns_limit_h_max 21
_diffrn_reflns_limit_h_min -21
_diffrn_reflns_limit_k_max 19
_diffrn_reflns_limit_k_min -19
_diffrn_reflns_limit_l_max 20
_diffrn_reflns_limit_l_min -19
_diffrn_reflns_number 15189
_diffrn_reflns_point_group_measured_fraction_full 0.995
_diffrn_reflns_point_group_measured_fraction_max 0.980
_diffrn_reflns_theta_full 25.242
_diffrn_reflns_theta_max 30.032
_diffrn_reflns_theta_min 4.005
_diffrn_source 'fine-focus sealed tube'
_exptl_absorpt_coefficient_mu 0.293
_exptl_absorpt_correction_T_max 0.951
_exptl_absorpt_correction_T_min 0.850
_exptl_absorpt_correction_type multi-scan
_exptl_absorpt_process_details 'SORTAV (Blessing, 1995)'
_exptl_crystal_colour colourless
_exptl_crystal_density_diffrn 1.484
_exptl_crystal_description block
_exptl_crystal_F_000 1384
_exptl_crystal_size_max 0.350
_exptl_crystal_size_mid 0.180
_exptl_crystal_size_min 0.160
_refine_diff_density_max 0.582
_refine_diff_density_min -0.271
_refine_diff_density_rms 0.046
_refine_ls_extinction_method none
_refine_ls_goodness_of_fit_ref 1.087
_refine_ls_hydrogen_treatment constr
_refine_ls_matrix_type full
_refine_ls_number_parameters 233
_refine_ls_number_reflns 4351
_refine_ls_number_restraints 12
_refine_ls_restrained_S_all 1.088
_refine_ls_R_factor_all 0.0702
_refine_ls_R_factor_gt 0.0481
_refine_ls_shift/su_max 0.001
_refine_ls_shift/su_mean 0.000
_refine_ls_structure_factor_coef Fsqd
_refine_ls_weighting_details 'w=1/[\s^2^(Fo^2^)+(0.0808P)^2^+0.8030P] where P=(Fo^2^+2Fc^2^)/3'
_refine_ls_weighting_scheme calc
_refine_ls_wR_factor_gt 0.1414
_refine_ls_wR_factor_ref 0.1520
_reflns_Friedel_coverage 0.000
_reflns_number_gt 3065
_reflns_number_total 4351
_reflns_threshold_expression 'I > 2\s(I)'
_cod_data_source_file c5re00082c2.cif
_cod_data_source_block sl1409
_cod_original_sg_symbol_H-M 'C 2/c'
_cod_database_code 1553239
_cambridge_user_name 'Jian-Siang Poh'
_cambridge_user_crsid jsp47
_cambridge_supervisor_name 'Steven Ley'
_cambridge_supervisor_crsid svl1000
_cambridge_crystallographer_name 'John Davies'
_cambridge_crystallographer_crsid jed2
_cambridge_sample_id JSP-2-12-129frA
_cambridge_data_id sl1409
_shelx_space_group_comment
;
The symmetry employed for this shelxl refinement is uniquely defined
by the following loop, which should always be used as a source of
symmetry information in preference to the above space-group names.
They are only intended as comments.
;
_shelx_estimated_absorpt_t_min 0.904
_shelx_estimated_absorpt_t_max 0.955

loop_
_space_group_symop_operation_xyz
'x, y, z'
'-x, y, -z+1/2'
'x+1/2, y+1/2, z'
'-x+1/2, y+1/2, -z+1/2'
'-x, -y, -z'
'x, -y, z-1/2'
'-x+1/2, -y+1/2, -z'
'x+1/2, -y+1/2, z-1/2'

loop_
_atom_site_label
_atom_site_type_symbol
_atom_site_fract_x
_atom_site_fract_y
_atom_site_fract_z
_atom_site_U_iso_or_equiv
_atom_site_adp_type
_atom_site_occupancy
_atom_site_site_symmetry_order
_atom_site_calc_flag
_atom_site_refinement_flags_posn
_atom_site_refinement_flags_adp
_atom_site_refinement_flags_occupancy
_atom_site_disorder_assembly
_atom_site_disorder_group
N1 N 0.31489(9) 0.57909(9) 0.26522(9) 0.0393(3) Uani 1 1 d . . . . .
N2 N 0.35575(9) 0.52249(10) 0.21313(9) 0.0394(3) Uani 1 1 d . . . . .
O1 O 0.48370(8) 0.60783(9) 0.05594(9) 0.0515(3) Uani 1 1 d . . . . .
H1 H 0.5058 0.5821 0.0147 0.077 Uiso 1 1 calc R U . . .
O2 O 0.44535(9) 0.45923(9) 0.07988(9) 0.0526(3) Uani 1 1 d . . . . .
C1 C 0.12664(12) 0.39861(12) 0.50982(12) 0.0445(4) Uani 1 1 d D . . . .
F1 F 0.1135(11) 0.4512(7) 0.5767(8) 0.134(4) Uani 0.402(12) 1 d D . P A 1
F2 F 0.0495(7) 0.3668(8) 0.4668(7) 0.105(4) Uani 0.402(12) 1 d D . P A 1
F3 F 0.1729(5) 0.3262(7) 0.5549(7) 0.108(3) Uani 0.402(12) 1 d D . P A 1
F1' F 0.1430(4) 0.4354(4) 0.5926(3) 0.0828(17) Uani 0.598(12) 1 d D . P A 2
F2' F 0.0374(4) 0.4008(8) 0.4808(5) 0.115(3) Uani 0.598(12) 1 d D . P A 2
F3' F 0.1463(6) 0.3100(3) 0.5222(6) 0.106(2) Uani 0.598(12) 1 d D . P A 2
C2 C 0.17570(11) 0.44637(12) 0.44538(11) 0.0403(3) Uani 1 1 d . . . . .
C3 C 0.25633(11) 0.40839(11) 0.43129(11) 0.0397(3) Uani 1 1 d . . . . .
H3 H 0.2798 0.3515 0.4618 0.048 Uiso 1 1 calc R U . . .
C4 C 0.30281(10) 0.45328(11) 0.37264(10) 0.0383(3) Uani 1 1 d . . . . .
H4 H 0.3587 0.4281 0.3635 0.046 Uiso 1 1 calc R U . . .
C5 C 0.26681(10) 0.53556(11) 0.32727(10) 0.0382(3) Uani 1 1 d . . . . .
C6 C 0.18570(13) 0.57266(14) 0.33956(14) 0.0535(5) Uani 1 1 d . . . . .
H6 H 0.1610 0.6282 0.3071 0.064 Uiso 1 1 calc R U . . .
C7 C 0.14036(13) 0.52831(14) 0.39966(15) 0.0554(5) Uani 1 1 d . . . . .
H7 H 0.0850 0.5542 0.4095 0.067 Uiso 1 1 calc R U . . .
C8 C 0.34910(16) 0.83514(16) 0.33020(16) 0.0684(6) Uani 1 1 d . . . . .
H8A H 0.3202 0.8981 0.3225 0.082 Uiso 1 1 calc R U . . .
H8B H 0.4134 0.8334 0.3239 0.082 Uiso 1 1 calc R U . . .
C9 C 0.3225(2) 0.76850(19) 0.39917(17) 0.0862(8) Uani 1 1 d . . . . .
H9A H 0.3705 0.7259 0.4352 0.103 Uiso 1 1 calc R U . . .
H9B H 0.2773 0.7907 0.4338 0.103 Uiso 1 1 calc R U . . .
C10 C 0.28929(15) 0.75209(12) 0.29565(14) 0.0545(5) Uani 1 1 d . . . . .
H10 H 0.2230 0.7663 0.2681 0.065 Uiso 1 1 calc R U . . .
C11 C 0.32835(11) 0.67339(12) 0.25054(12) 0.0441(4) Uani 1 1 d . . . . .
C12 C 0.38149(11) 0.67618(12) 0.18640(11) 0.0448(4) Uani 1 1 d . . . . .
H12 H 0.4038 0.7306 0.1614 0.054 Uiso 1 1 calc R U . . .
C13 C 0.39623(10) 0.58225(12) 0.16522(11) 0.0400(3) Uani 1 1 d . . . . .
C14 C 0.44482(10) 0.54536(12) 0.09664(11) 0.0407(4) Uani 1 1 d . . . . .
Cl1 Cl 0.01988(4) 0.75038(3) 0.15761(3) 0.05779(17) Uani 1 1 d . . . . .
C15 C 0.0000 0.82032(16) 0.2500 0.0458(5) Uani 1 2 d S T P . .
H15 H -0.0567 0.8576 0.2267 0.055 Uiso 1 1 d R U . . .

loop_
_atom_site_aniso_label
_atom_site_aniso_U_11
_atom_site_aniso_U_22
_atom_site_aniso_U_33
_atom_site_aniso_U_23
_atom_site_aniso_U_13
_atom_site_aniso_U_12
N1 0.0418(7) 0.0425(7) 0.0374(6) 0.0032(5) 0.0171(5) 0.0028(5)
N2 0.0408(6) 0.0448(7) 0.0359(6) 0.0042(5) 0.0157(5) 0.0054(5)
O1 0.0536(7) 0.0618(8) 0.0466(6) 0.0037(6) 0.0268(6) -0.0047(6)
O2 0.0669(8) 0.0507(7) 0.0477(6) 0.0110(5) 0.0285(6) 0.0140(6)
C1 0.0473(9) 0.0450(9) 0.0458(9) -0.0006(7) 0.0202(7) -0.0048(7)
F1 0.260(11) 0.060(3) 0.147(8) -0.039(4) 0.174(8) -0.047(5)
F2 0.100(7) 0.151(7) 0.064(3) -0.011(4) 0.018(4) -0.092(6)
F3 0.056(3) 0.146(7) 0.131(5) 0.107(5) 0.041(3) 0.032(3)
F1' 0.108(2) 0.109(4) 0.0366(14) -0.0149(15) 0.0274(18) -0.058(2)
F2' 0.0391(15) 0.214(7) 0.087(4) 0.073(4) 0.0088(19) -0.020(3)
F3' 0.173(5) 0.0343(13) 0.159(4) 0.007(2) 0.133(4) 0.004(2)
C2 0.0430(8) 0.0430(8) 0.0386(8) 0.0004(6) 0.0170(6) -0.0023(6)
C3 0.0424(8) 0.0398(8) 0.0377(7) 0.0028(6) 0.0112(6) 0.0004(6)
C4 0.0381(7) 0.0418(8) 0.0375(7) -0.0010(6) 0.0145(6) 0.0024(6)
C5 0.0415(8) 0.0420(8) 0.0342(7) 0.0013(6) 0.0150(6) -0.0003(6)
C6 0.0547(10) 0.0507(10) 0.0638(11) 0.0185(9) 0.0314(9) 0.0164(8)
C7 0.0533(10) 0.0556(11) 0.0681(12) 0.0128(9) 0.0356(9) 0.0137(8)
C8 0.0785(14) 0.0521(11) 0.0718(14) -0.0087(10) 0.0129(11) 0.0007(10)
C9 0.132(2) 0.0761(16) 0.0516(12) -0.0042(11) 0.0238(14) 0.0274(16)
C10 0.0654(12) 0.0475(10) 0.0531(10) -0.0001(8) 0.0192(9) 0.0017(8)
C11 0.0510(9) 0.0424(9) 0.0417(8) 0.0020(7) 0.0164(7) -0.0006(7)
C12 0.0495(9) 0.0451(9) 0.0419(8) 0.0051(7) 0.0153(7) -0.0029(7)
C13 0.0373(7) 0.0500(9) 0.0340(7) 0.0070(6) 0.0112(6) 0.0014(6)
C14 0.0379(7) 0.0518(9) 0.0341(7) 0.0095(6) 0.0120(6) 0.0038(6)
Cl1 0.0821(4) 0.0465(3) 0.0532(3) -0.00760(18) 0.0326(2) 0.0039(2)
C15 0.0606(14) 0.0374(11) 0.0479(12) 0.000 0.0300(11) 0.000

loop_
_atom_type_symbol
_atom_type_description
_atom_type_scat_dispersion_real
_atom_type_scat_dispersion_imag
_atom_type_scat_source
C C 0.0033 0.0016 'International Tables Vol C Tables 4.2.6.8 and 6.1.1.4'
H H 0.0000 0.0000 'International Tables Vol C Tables 4.2.6.8 and 6.1.1.4'
N N 0.0061 0.0033 'International Tables Vol C Tables 4.2.6.8 and 6.1.1.4'
O O 0.0106 0.0060 'International Tables Vol C Tables 4.2.6.8 and 6.1.1.4'
F F 0.0171 0.0103 'International Tables Vol C Tables 4.2.6.8 and 6.1.1.4'
Cl Cl 0.1484 0.1585 'International Tables Vol C Tables 4.2.6.8 and 6.1.1.4'

loop_
_geom_angle_atom_site_label_1
_geom_angle_atom_site_label_2
_geom_angle_atom_site_label_3
_geom_angle
_geom_angle_site_symmetry_1
_geom_angle_site_symmetry_3
N2 N1 C11 112.81(13) . .
N2 N1 C5 117.79(13) . .
C11 N1 C5 129.39(13) . .
C13 N2 N1 103.96(13) . .
C14 O1 H1 109.5 . .
F2 C1 F1 107.4(7) . .
F1' C1 F3' 106.1(4) . .
F1' C1 F2' 104.2(4) . .
F3' C1 F2' 104.5(4) . .
F2 C1 F3 106.1(6) . .
F1 C1 F3 103.4(6) . .
F2 C1 C2 112.4(5) . .
F1 C1 C2 114.0(4) . .
F1' C1 C2 113.4(3) . .
F3' C1 C2 113.6(2) . .
F2' C1 C2 114.0(3) . .
F3 C1 C2 112.9(3) . .
C3 C2 C7 120.21(15) . .
C3 C2 C1 119.83(15) . .
C7 C2 C1 119.96(15) . .
C2 C3 C4 120.00(15) . .
C2 C3 H3 120.0 . .
C4 C3 H3 120.0 . .
C3 C4 C5 119.28(14) . .
C3 C4 H4 120.4 . .
C5 C4 H4 120.4 . .
C6 C5 C4 120.96(15) . .
C6 C5 N1 120.89(14) . .
C4 C5 N1 118.12(13) . .
C5 C6 C7 119.47(16) . .
C5 C6 H6 120.3 . .
C7 C6 H6 120.3 . .
C2 C7 C6 120.05(15) . .
C2 C7 H7 120.0 . .
C6 C7 H7 120.0 . .
C10 C8 C9 59.70(16) . .
C10 C8 H8A 117.8 . .
C9 C8 H8A 117.8 . .
C10 C8 H8B 117.8 . .
C9 C8 H8B 117.8 . .
H8A C8 H8B 114.9 . .
C10 C9 C8 59.79(14) . .
C10 C9 H9A 117.8 . .
C8 C9 H9A 117.8 . .
C10 C9 H9B 117.8 . .
C8 C9 H9B 117.8 . .
H9A C9 H9B 114.9 . .
C11 C10 C9 119.74(18) . .
C11 C10 C8 118.42(18) . .
C9 C10 C8 60.51(17) . .
C11 C10 H10 115.7 . .
C9 C10 H10 115.7 . .
C8 C10 H10 115.7 . .
C12 C11 N1 105.39(14) . .
C12 C11 C10 129.59(16) . .
N1 C11 C10 125.00(15) . .
C11 C12 C13 105.82(14) . .
C11 C12 H12 127.1 . .
C13 C12 H12 127.1 . .
N2 C13 C12 112.01(14) . .
N2 C13 C14 119.51(15) . .
C12 C13 C14 128.41(15) . .
O2 C14 O1 124.19(15) . .
O2 C14 C13 120.73(14) . .
O1 C14 C13 115.06(15) . .
Cl1 C15 Cl1 111.17(13) . 2
Cl1 C15 H15 109.2 . .
Cl1 C15 H15 106.1 2 .

loop_
_geom_bond_atom_site_label_1
_geom_bond_atom_site_label_2
_geom_bond_distance
_geom_bond_site_symmetry_2
N1 N2 1.3530(18) .
N1 C11 1.382(2) .
N1 C5 1.4297(19) .
N2 C13 1.337(2) .
O1 C14 1.2855(19) .
O1 H1 0.8400 .
O2 C14 1.251(2) .
C1 F2 1.260(7) .
C1 F1 1.285(7) .
C1 F1' 1.288(4) .
C1 F3' 1.298(4) .
C1 F2' 1.303(5) .
C1 F3 1.326(6) .
C1 C2 1.492(2) .
C2 C3 1.385(2) .
C2 C7 1.385(3) .
C3 C4 1.385(2) .
C3 H3 0.9500 .
C4 C5 1.390(2) .
C4 H4 0.9500 .
C5 C6 1.377(2) .
C6 C7 1.386(2) .
C6 H6 0.9500 .
C7 H7 0.9500 .
C8 C10 1.496(3) .
C8 C9 1.507(4) .
C8 H8A 0.9900 .
C8 H8B 0.9900 .
C9 C10 1.495(3) .
C9 H9A 0.9900 .
C9 H9B 0.9900 .
C10 C11 1.490(2) .
C10 H10 1.0000 .
C11 C12 1.371(2) .
C12 C13 1.402(2) .
C12 H12 0.9500 .
C13 C14 1.472(2) .
Cl1 C15 1.7615(14) .
C15 Cl1 1.7615(14) 2
C15 H15 0.9900 .

loop_
_geom_hbond_atom_site_label_D
_geom_hbond_atom_site_label_H
_geom_hbond_atom_site_label_A
_geom_hbond_distance_DH
_geom_hbond_distance_HA
_geom_hbond_distance_DA
_geom_hbond_angle_DHA
_geom_hbond_site_symmetry_A
O1 H1 O2 0.84 1.81 2.6483(17) 173.0 5_665

loop_
_geom_torsion_atom_site_label_1
_geom_torsion_atom_site_label_2
_geom_torsion_atom_site_label_3
_geom_torsion_atom_site_label_4
_geom_torsion
C11 N1 N2 C13 0.41(16)
C5 N1 N2 C13 -178.42(13)
F2 C1 C2 C3 -113.9(7)
F1 C1 C2 C3 123.6(9)
F1' C1 C2 C3 99.1(4)
F3' C1 C2 C3 -22.3(5)
F2' C1 C2 C3 -141.9(6)
F3 C1 C2 C3 6.0(6)
F2 C1 C2 C7 65.9(7)
F1 C1 C2 C7 -56.6(9)
F1' C1 C2 C7 -81.1(4)
F3' C1 C2 C7 157.5(5)
F2' C1 C2 C7 37.9(6)
F3 C1 C2 C7 -174.2(6)
C7 C2 C3 C4 1.2(3)
C1 C2 C3 C4 -179.02(14)
C2 C3 C4 C5 -1.0(2)
C3 C4 C5 C6 -0.2(2)
C3 C4 C5 N1 -178.37(14)
N2 N1 C5 C6 -141.81(17)
C11 N1 C5 C6 39.6(3)
N2 N1 C5 C4 36.3(2)
C11 N1 C5 C4 -142.29(17)
C4 C5 C6 C7 1.4(3)
N1 C5 C6 C7 179.47(17)
C3 C2 C7 C6 0.0(3)
C1 C2 C7 C6 -179.82(17)
C5 C6 C7 C2 -1.3(3)
C8 C9 C10 C11 107.9(2)
C9 C8 C10 C11 -110.0(2)
N2 N1 C11 C12 -0.68(18)
C5 N1 C11 C12 177.98(15)
N2 N1 C11 C10 178.01(16)
C5 N1 C11 C10 -3.3(3)
C9 C10 C11 C12 -113.5(3)
C8 C10 C11 C12 -43.1(3)
C9 C10 C11 N1 68.1(3)
C8 C10 C11 N1 138.54(19)
N1 C11 C12 C13 0.64(18)
C10 C11 C12 C13 -177.97(17)
N1 N2 C13 C12 0.02(16)
N1 N2 C13 C14 -177.22(13)
C11 C12 C13 N2 -0.43(18)
C11 C12 C13 C14 176.51(15)
N2 C13 C14 O2 3.0(2)
C12 C13 C14 O2 -173.71(16)
N2 C13 C14 O1 -178.16(13)
C12 C13 C14 O1 5.1(2)
